data_4505674
loop_
_publ_author_name
'Haddad, Salim'
'Awwadi, Firas'
'Willett, Roger D.'

_publ_section_title
;
 A Planar Bibridged Cu10Br222-Oligomer:&#x2009; Dimensional Reduction and
 Recombination of the CuBr2Lattice via the
 N&#x2212;H&#x00B7;&#x00B7;&#x00B7;Br-and the
 C&#x2212;Br&#x00B7;&#x00B7;&#x00B7;Br-Synthons
;
_journal_issue 4
_journal_name_full 'Crystal Growth &amp; Design'
_journal_page_first 501
_journal_paper_doi 10.1021/cg030009n
_journal_volume 3
_journal_year 2003
_chemical_formula_sum 'C5 H4 Br13 Cu5 N'
_chemical_formula_weight 1434.62
_chemical_name_common (35DBP)2Cu10Br22
_chemical_name_systematic
; 
Bis(3,5-dibromopyridinium)duoeicosobromodecacuprate(II) 
;
_space_group_IT_number 2
_symmetry_cell_setting triclinic
_symmetry_space_group_name_Hall '-P 1'
_symmetry_space_group_name_H-M 'P -1'
_atom_sites_solution_hydrogens geom
_atom_sites_solution_primary direct
_atom_sites_solution_secondary difmap
_audit_creation_method SHELXL-97
_cell_angle_alpha 103.151(8)
_cell_angle_beta 97.030(9)
_cell_angle_gamma 98.851(10)
_cell_formula_units_Z 2
_cell_length_a 9.8102(14)
_cell_length_b 10.0076(13)
_cell_length_c 12.8246(14)
_cell_measurement_reflns_used 23
_cell_measurement_temperature 295(2)
_cell_measurement_theta_max 12.53
_cell_measurement_theta_min 5.83
_cell_volume 1195.1(3)
_computing_cell_refinement 'Bruker XSCANS'
_computing_data_collection 'Bruker XSCANS'
_computing_data_reduction 'Bruker SHELXTL'
_computing_molecular_graphics 'Bruker SHELXTL'
_computing_publication_material 'Bruker SHELXTL'
_computing_structure_refinement 'SHELXL-97 (Sheldrick, 1997)'
_computing_structure_solution 'SHELXS-97 (Sheldrick, 1990)'
_diffrn_ambient_temperature 295(2)
_diffrn_measured_fraction_theta_full 0.932
_diffrn_measured_fraction_theta_max 0.932
_diffrn_measurement_device_type 'Bruker P4'
_diffrn_measurement_method '\w scans'
_diffrn_radiation_monochromator graphite
_diffrn_radiation_source 'fine-focus sealed tube'
_diffrn_radiation_type MoK\a
_diffrn_radiation_wavelength 0.71073
_diffrn_reflns_av_R_equivalents 0.0442
_diffrn_reflns_av_sigmaI/netI 0.0789
_diffrn_reflns_limit_h_max 10
_diffrn_reflns_limit_h_min -1
_diffrn_reflns_limit_k_max 11
_diffrn_reflns_limit_k_min -11
_diffrn_reflns_limit_l_max 14
_diffrn_reflns_limit_l_min -14
_diffrn_reflns_number 3842
_diffrn_reflns_theta_full 23.26
_diffrn_reflns_theta_max 23.26
_diffrn_reflns_theta_min 2.13
_diffrn_standards_interval_count 97
_diffrn_standards_number 3
_exptl_absorpt_coefficient_mu 26.102
_exptl_absorpt_correction_T_max 0.7727
_exptl_absorpt_correction_T_min 0.1369
_exptl_absorpt_correction_type empirical
_exptl_absorpt_process_details 'XSCANS in Bruker SHELXTL'
_exptl_crystal_colour dark_brown
_exptl_crystal_density_diffrn 3.987
_exptl_crystal_density_method 'not measured'
_exptl_crystal_description paralallpiped
_exptl_crystal_F_000 1282
_exptl_crystal_size_max 0.04
_exptl_crystal_size_mid 0.1
_exptl_crystal_size_min 0.1
_refine_diff_density_max 1.011
_refine_diff_density_min -1.175
_refine_diff_density_rms 0.240
_refine_ls_extinction_coef 0.00042(11)
_refine_ls_extinction_expression Fc^*^=kFc[1+0.001xFc^2^\l^3^/sin(2\q)]^-1/4^
_refine_ls_extinction_method SHELXL
_refine_ls_goodness_of_fit_ref 0.963
_refine_ls_hydrogen_treatment mixed
_refine_ls_matrix_type full
_refine_ls_number_parameters 218
_refine_ls_number_reflns 3188
_refine_ls_number_restraints 0
_refine_ls_restrained_S_all 0.963
_refine_ls_R_factor_all 0.1307
_refine_ls_R_factor_gt 0.0577
_refine_ls_shift/su_max 0.000
_refine_ls_shift/su_mean 0.000
_refine_ls_structure_factor_coef Fsqd
_refine_ls_weighting_details 'calc w=1/[\s^2^(Fo^2^)+(0.0661P)^2^+0.0000P] where P=(Fo^2^+2Fc^2^)/3'
_refine_ls_weighting_scheme calc
_refine_ls_wR_factor_gt 0.1235
_refine_ls_wR_factor_ref 0.1547
_reflns_number_gt 1649
_reflns_number_total 3188
_reflns_threshold_expression >2sigma(I)
_cod_data_source_file cg030009n_s1.cif
_cod_data_source_block p-1l
_cod_depositor_comments
;
The following automatic conversions were performed:

'_symmetry_cell_setting' value 'Triclinic' changed to 'triclinic'
according to /home/saulius/struct/CIF-dictionaries/cif_core.dic
dictionary named 'cif_core.dic' version 2.4.1 from 2010-06-29.

Automatic conversion script
Id: cif_fix_values 1715 2011-07-08 13:25:40Z adriana 
;
_cod_original_sg_symbol_H-M P-1
_cod_database_code 4505674

loop_
_symmetry_equiv_pos_as_xyz
'x, y, z'
'-x, -y, -z'

loop_
_atom_site_label
_atom_site_type_symbol
_atom_site_fract_x
_atom_site_fract_y
_atom_site_fract_z
_atom_site_U_iso_or_equiv
_atom_site_adp_type
_atom_site_occupancy
_atom_site_symmetry_multiplicity
_atom_site_calc_flag
_atom_site_refinement_flags
Cu1 Cu 0.4645(2) 0.1624(3) 1.24503(15) 0.0380(7) Uani 1 1 d .
Cu2 Cu 0.3597(3) 0.1197(3) 0.96272(15) 0.0385(7) Uani 1 1 d .
Cu3 Cu 0.2728(3) 0.0760(3) 0.68435(15) 0.0408(7) Uani 1 1 d .
Cu4 Cu 0.1825(3) 0.0429(3) 0.41000(15) 0.0418(7) Uani 1 1 d .
Cu5 Cu 0.0538(3) 0.0162(3) 0.13793(15) 0.0382(7) Uani 1 1 d .
Br1 Br 0.4560(2) -0.0002(2) 1.35488(13) 0.0429(6) Uani 1 1 d .
Br2 Br 0.3525(2) -0.0308(2) 1.08537(12) 0.0363(6) Uani 1 1 d .
Br3 Br 0.2447(2) -0.0729(2) 0.80957(12) 0.0356(6) Uani 1 1 d .
Br4 Br 0.1478(2) -0.1085(2) 0.53095(13) 0.0392(6) Uani 1 1 d .
Br5 Br 0.0479(2) -0.1366(2) 0.25733(12) 0.0378(6) Uani 1 1 d .
Br6 Br 0.0552(2) 0.1718(2) 0.01808(13) 0.0375(6) Uani 1 1 d .
Br7 Br 0.1667(2) 0.2017(2) 0.29208(12) 0.0356(6) Uani 1 1 d .
Br8 Br 0.2842(2) 0.2297(2) 0.56556(13) 0.0420(6) Uani 1 1 d .
Br9 Br 0.3519(2) 0.2686(2) 0.84104(13) 0.0408(6) Uani 1 1 d .
Br10 Br 0.4736(2) 0.3054(2) 1.11465(13) 0.0423(6) Uani 1 1 d .
Br11 Br 0.5585(2) 0.3661(2) 1.38675(14) 0.0480(7) Uani 1 1 d .
N1 N 0.7007(19) 0.397(2) 1.6383(12) 0.056(5) Uani 1 1 d .
H1 H 0.6339 0.3711 1.5837 0.067 Uiso 1 1 calc R
C2 C 0.6702(19) 0.391(2) 1.7404(13) 0.045(6) Uani 1 1 d .
H2 H 0.5799 0.3617 1.7520 0.054 Uiso 1 1 calc R
C3 C 0.7834(18) 0.432(2) 1.8237(13) 0.032(5) Uani 1 1 d .
C4 C 0.913(2) 0.480(2) 1.8110(14) 0.042(5) Uani 1 1 d .
H4 H 0.9859 0.5098 1.8699 0.050 Uiso 1 1 calc R
C5 C 0.9370(19) 0.484(2) 1.7083(16) 0.045(6) Uani 1 1 d .
C6 C 0.833(2) 0.442(2) 1.6216(15) 0.055(7) Uani 1 1 d .
H6 H 0.8516 0.4442 1.5524 0.066 Uiso 1 1 calc R
Br13 Br 0.7417(3) 0.4288(3) 1.96245(15) 0.0574(7) Uani 1 1 d .
Br15 Br 1.1188(3) 0.5386(3) 1.68004(17) 0.0640(8) Uani 1 1 d .

loop_
_atom_site_aniso_label
_atom_site_aniso_U_11
_atom_site_aniso_U_22
_atom_site_aniso_U_33
_atom_site_aniso_U_23
_atom_site_aniso_U_13
_atom_site_aniso_U_12
Cu1 0.0438(16) 0.0480(19) 0.0209(11) 0.0105(11) 0.0020(10) 0.0046(14)
Cu2 0.0507(17) 0.0419(18) 0.0191(11) 0.0076(11) 0.0012(10) 0.0010(14)
Cu3 0.0563(17) 0.0449(19) 0.0177(11) 0.0092(11) 0.0000(11) 0.0017(15)
Cu4 0.0586(18) 0.0440(19) 0.0187(11) 0.0099(11) -0.0035(11) 0.0020(15)
Cu5 0.0508(16) 0.0417(18) 0.0196(11) 0.0115(11) -0.0012(11) 0.0002(14)
Br1 0.0463(14) 0.0608(18) 0.0293(10) 0.0214(10) 0.0069(9) 0.0173(13)
Br2 0.0437(13) 0.0418(15) 0.0220(9) 0.0087(9) 0.0028(8) 0.0048(11)
Br3 0.0420(13) 0.0424(15) 0.0214(9) 0.0098(9) 0.0023(8) 0.0048(11)
Br4 0.0520(14) 0.0441(15) 0.0200(9) 0.0104(9) 0.0019(9) 0.0044(12)
Br5 0.0490(14) 0.0383(14) 0.0225(10) 0.0072(9) -0.0016(9) 0.0041(12)
Br6 0.0478(13) 0.0399(14) 0.0219(9) 0.0092(9) -0.0001(9) 0.0018(12)
Br7 0.0442(13) 0.0388(14) 0.0218(9) 0.0081(9) -0.0006(8) 0.0055(11)
Br8 0.0585(15) 0.0420(15) 0.0235(10) 0.0107(9) 0.0006(9) 0.0047(12)
Br9 0.0530(14) 0.0448(15) 0.0211(9) 0.0095(9) 0.0005(9) 0.0009(12)
Br10 0.0584(15) 0.0418(15) 0.0221(10) 0.0088(9) -0.0014(9) 0.0007(12)
Br11 0.0526(15) 0.0571(17) 0.0259(10) 0.0032(10) 0.0014(9) -0.0005(13)
N1 0.053(13) 0.062(15) 0.045(11) 0.009(9) -0.013(9) 0.013(12)
C2 0.021(11) 0.072(18) 0.032(11) 0.018(11) -0.009(9) -0.020(12)
C3 0.015(11) 0.041(14) 0.038(11) 0.006(9) 0.007(8) -0.002(10)
C4 0.032(13) 0.053(16) 0.040(11) 0.013(10) 0.006(9) 0.001(12)
C5 0.027(12) 0.048(16) 0.064(14) 0.035(11) 0.001(11) -0.002(11)
C6 0.071(18) 0.055(17) 0.032(11) 0.012(11) 0.010(12) -0.018(14)
Br13 0.0651(16) 0.073(2) 0.0348(11) 0.0164(11) 0.0110(10) 0.0077(15)
Br15 0.0599(17) 0.072(2) 0.0633(15) 0.0184(13) 0.0205(12) 0.0105(15)

loop_
_atom_type_symbol
_atom_type_description
_atom_type_scat_dispersion_real
_atom_type_scat_dispersion_imag
_atom_type_scat_source
C C 0.0033 0.0016 'International Tables Vol C Tables 4.2.6.8 and 6.1.1.4'
H H 0.0000 0.0000 'International Tables Vol C Tables 4.2.6.8 and 6.1.1.4'
N N 0.0061 0.0033 'International Tables Vol C Tables 4.2.6.8 and 6.1.1.4'
Cu Cu 0.3201 1.2651 'International Tables Vol C Tables 4.2.6.8 and 6.1.1.4'
Br Br -0.2901 2.4595 'International Tables Vol C Tables 4.2.6.8 and 6.1.1.4'

loop_
_geom_angle_atom_site_label_1
_geom_angle_atom_site_label_2
_geom_angle_atom_site_label_3
_geom_angle
_geom_angle_site_symmetry_1
_geom_angle_site_symmetry_3
Br11 Cu1 Br1 97.09(10) . .
Br11 Cu1 Br10 89.19(11) . .
Br1 Cu1 Br10 173.18(14) . .
Br11 Cu1 Br2 172.86(12) . .
Br1 Cu1 Br2 89.18(11) . .
Br10 Cu1 Br2 84.71(9) . .
Br10 Cu2 Br9 93.61(12) . .
Br10 Cu2 Br2 87.31(9) . .
Br9 Cu2 Br2 176.49(14) . .
Br10 Cu2 Br3 178.94(13) . .
Br9 Cu2 Br3 87.40(9) . .
Br2 Cu2 Br3 91.69(11) . .
Br9 Cu3 Br8 91.43(11) . .
Br9 Cu3 Br4 168.70(14) . .
Br8 Cu3 Br4 88.14(9) . .
Br9 Cu3 Br3 87.12(9) . .
Br8 Cu3 Br3 175.37(14) . .
Br4 Cu3 Br3 92.42(11) . .
Br8 Cu4 Br5 171.74(15) . .
Br8 Cu4 Br4 88.28(9) . .
Br5 Cu4 Br4 91.36(11) . .
Br8 Cu4 Br7 92.50(11) . .
Br5 Cu4 Br7 86.12(9) . .
Br4 Cu4 Br7 167.78(14) . .
Br7 Cu5 Br5 87.52(9) . .
Br7 Cu5 Br6 178.78(14) . 2
Br5 Cu5 Br6 92.45(11) . 2
Br7 Cu5 Br6 92.42(11) . .
Br5 Cu5 Br6 178.83(14) . .
Br6 Cu5 Br6 87.62(9) 2 .
Cu2 Br2 Cu1 93.09(11) . .
Cu2 Br3 Cu3 91.16(11) . .
Cu3 Br4 Cu4 90.92(11) . .
Cu5 Br5 Cu4 93.21(11) . .
Cu5 Br6 Cu5 92.38(9) 2 .
Cu5 Br7 Cu4 92.64(11) . .
Cu4 Br8 Cu3 92.10(11) . .
Cu2 Br9 Cu3 93.07(11) . .
Cu2 Br10 Cu1 94.85(11) . .
C6 N1 C2 122.3(17) . .
C3 C2 N1 115.3(17) . .
C4 C3 C2 124.0(16) . .
C4 C3 Br13 120.4(14) . .
C2 C3 Br13 115.4(14) . .
C3 C4 C5 117.9(17) . .
C6 C5 C4 122.1(19) . .
C6 C5 Br15 116.5(15) . .
C4 C5 Br15 121.3(14) . .
C5 C6 N1 118.2(17) . .

loop_
_geom_bond_atom_site_label_1
_geom_bond_atom_site_label_2
_geom_bond_distance
_geom_bond_site_symmetry_2
Cu1 Br11 2.374(3) .
Cu1 Br1 2.381(3) .
Cu1 Br10 2.436(3) .
Cu1 Br2 2.477(3) .
Cu2 Br10 2.383(3) .
Cu2 Br9 2.393(3) .
Cu2 Br2 2.412(3) .
Cu2 Br3 2.431(3) .
Cu3 Br9 2.398(3) .
Cu3 Br8 2.399(3) .
Cu3 Br4 2.417(3) .
Cu3 Br3 2.438(3) .
Cu4 Br8 2.390(3) .
Cu4 Br5 2.417(3) .
Cu4 Br4 2.421(3) .
Cu4 Br7 2.439(3) .
Cu5 Br7 2.397(3) .
Cu5 Br5 2.397(3) .
Cu5 Br6 2.415(3) 2
Cu5 Br6 2.424(3) .
Br6 Cu5 2.415(3) 2
N1 C6 1.37(3) .
N1 C2 1.39(2) .
C2 C3 1.38(2) .
C3 C4 1.34(2) .
C3 Br13 1.881(15) .
C4 C5 1.37(2) .
C5 C6 1.35(3) .
C5 Br15 1.886(19) .

loop_
_geom_torsion_atom_site_label_1
_geom_torsion_atom_site_label_2
_geom_torsion_atom_site_label_3
_geom_torsion_atom_site_label_4
_geom_torsion
_geom_torsion_site_symmetry_1
_geom_torsion_site_symmetry_4
Br10 Cu2 Br2 Cu1 1.54(11) . .
Br9 Cu2 Br2 Cu1 -104(2) . .
Br3 Cu2 Br2 Cu1 -178.81(10) . .
Br11 Cu1 Br2 Cu2 30.0(10) . .
Br1 Cu1 Br2 Cu2 -178.46(11) . .
Br10 Cu1 Br2 Cu2 -1.51(11) . .
Br10 Cu2 Br3 Cu3 -156(8) . .
Br9 Cu2 Br3 Cu3 8.36(11) . .
Br2 Cu2 Br3 Cu3 -175.03(11) . .
Br9 Cu3 Br3 Cu2 -8.34(11) . .
Br8 Cu3 Br3 Cu2 -80.2(17) . .
Br4 Cu3 Br3 Cu2 -177.04(11) . .
Br9 Cu3 Br4 Cu4 93.6(6) . .
Br8 Cu3 Br4 Cu4 5.56(12) . .
Br3 Cu3 Br4 Cu4 -179.03(11) . .
Br8 Cu4 Br4 Cu3 -5.58(12) . .
Br5 Cu4 Br4 Cu3 -177.33(11) . .
Br7 Cu4 Br4 Cu3 -99.5(6) . .
Br7 Cu5 Br5 Cu4 -5.46(12) . .
Br6 Cu5 Br5 Cu4 173.32(11) 2 .
Br6 Cu5 Br5 Cu4 -93(7) . .
Br8 Cu4 Br5 Cu5 86.0(8) . .
Br4 Cu4 Br5 Cu5 173.40(11) . .
Br7 Cu4 Br5 Cu5 5.37(11) . .
Br7 Cu5 Br6 Cu5 178.78(13) . 2
Br5 Cu5 Br6 Cu5 -94(7) . 2
Br6 Cu5 Br6 Cu5 0.0 2 2
Br5 Cu5 Br7 Cu4 5.41(11) . .
Br6 Cu5 Br7 Cu4 -83(6) 2 .
Br6 Cu5 Br7 Cu4 -175.76(11) . .
Br8 Cu4 Br7 Cu5 -177.21(11) . .
Br5 Cu4 Br7 Cu5 -5.37(11) . .
Br4 Cu4 Br7 Cu5 -83.8(6) . .
Br5 Cu4 Br8 Cu3 93.3(8) . .
Br4 Cu4 Br8 Cu3 5.63(12) . .
Br7 Cu4 Br8 Cu3 173.43(11) . .
Br9 Cu3 Br8 Cu4 -174.35(11) . .
Br4 Cu3 Br8 Cu4 -5.64(12) . .
Br3 Cu3 Br8 Cu4 -102.7(17) . .
Br10 Cu2 Br9 Cu3 171.20(11) . .
Br2 Cu2 Br9 Cu3 -84(2) . .
Br3 Cu2 Br9 Cu3 -8.51(11) . .
Br8 Cu3 Br9 Cu2 -175.91(11) . .
Br4 Cu3 Br9 Cu2 96.4(6) . .
Br3 Cu3 Br9 Cu2 8.48(11) . .
Br9 Cu2 Br10 Cu1 175.04(11) . .
Br2 Cu2 Br10 Cu1 -1.57(11) . .
Br3 Cu2 Br10 Cu1 -21(8) . .
Br11 Cu1 Br10 Cu2 -174.74(11) . .
Br1 Cu1 Br10 Cu2 28.2(12) . .
Br2 Cu1 Br10 Cu2 1.53(11) . .
C6 N1 C2 C3 -1(3) . .
N1 C2 C3 C4 3(3) . .
N1 C2 C3 Br13 178.6(14) . .
C2 C3 C4 C5 -2(3) . .
Br13 C3 C4 C5 -178.2(15) . .
C3 C4 C5 C6 0(3) . .
C3 C4 C5 Br15 -175.9(16) . .
C4 C5 C6 N1 1(3) . .
Br15 C5 C6 N1 177.5(17) . .
C2 N1 C6 C5 -1(3) . .
